data_4332904
loop_
_publ_author_name
'Fu, Yunlong'
'Xu, Zhiwei'
'Ren, Jialin'
'Wu, Haishun'
'Yuan, Rong'

_publ_section_title
;
 Organically Directed Iron Sulfate Chains: Structural Diversity Based on
 Hydrogen Bonding Interactions
;
_journal_issue 20
_journal_name_full 'Inorganic Chemistry'
_journal_page_first 8452
_journal_page_last 8458
_journal_paper_doi 10.1021/ic061059v
_journal_volume 45
_journal_year 2006
_chemical_formula_sum 'C3 H11 Fe N O10 S2'
_chemical_formula_weight 341.10
_chemical_name_systematic
; 
 ? 
;
_space_group_IT_number 2
_symmetry_cell_setting triclinic
_symmetry_space_group_name_Hall '-P 1'
_symmetry_space_group_name_H-M 'P -1'
_atom_sites_solution_hydrogens geom
_atom_sites_solution_primary direct
_atom_sites_solution_secondary difmap
_audit_creation_method SHELXL-97
_cell_angle_alpha 86.839(3)
_cell_angle_beta 82.395(2)
_cell_angle_gamma 87.214(3)
_cell_formula_units_Z 2
_cell_length_a 5.6835(8)
_cell_length_b 9.1834(13)
_cell_length_c 10.3786(15)
_cell_measurement_temperature 298(2)
_cell_volume 535.65(13)
_computing_cell_refinement 'Bruker SMART'
_computing_data_collection 'Bruker SMART'
_computing_data_reduction 'Bruker SAINT'
_computing_molecular_graphics 'Bruker SHELXTL'
_computing_publication_material 'Bruker SHELXTL'
_computing_structure_refinement 'SHELXL-97 (Sheldrick, 1997)'
_computing_structure_solution 'SHELXS-97 (Sheldrick, 1990)'
_diffrn_ambient_temperature 298(2)
_diffrn_measured_fraction_theta_full 0.972
_diffrn_measured_fraction_theta_max 0.972
_diffrn_measurement_device_type 'CCD area detector'
_diffrn_measurement_method 'phi and omega scans'
_diffrn_radiation_monochromator graphite
_diffrn_radiation_source 'fine-focus sealed tube'
_diffrn_radiation_type MoK\a
_diffrn_radiation_wavelength 0.71073
_diffrn_reflns_av_R_equivalents 0.0171
_diffrn_reflns_av_sigmaI/netI 0.0392
_diffrn_reflns_limit_h_max 6
_diffrn_reflns_limit_h_min -6
_diffrn_reflns_limit_k_max 11
_diffrn_reflns_limit_k_min -10
_diffrn_reflns_limit_l_max 11
_diffrn_reflns_limit_l_min -12
_diffrn_reflns_number 2797
_diffrn_reflns_theta_full 25.49
_diffrn_reflns_theta_max 25.49
_diffrn_reflns_theta_min 1.98
_exptl_absorpt_coefficient_mu 1.844
_exptl_absorpt_correction_type muti-scan
_exptl_absorpt_process_details 'SADABS; Sheldrick, 1996 '
_exptl_crystal_colour white
_exptl_crystal_density_diffrn 2.115
_exptl_crystal_density_method 'not measured'
_exptl_crystal_description block
_exptl_crystal_F_000 348
_exptl_crystal_size_max 0.19
_exptl_crystal_size_mid 0.10
_exptl_crystal_size_min 0.09
_refine_diff_density_max 1.036
_refine_diff_density_min -0.818
_refine_diff_density_rms 0.252
_refine_ls_extinction_method none
_refine_ls_goodness_of_fit_ref 1.153
_refine_ls_hydrogen_treatment mixed
_refine_ls_matrix_type full
_refine_ls_number_parameters 162
_refine_ls_number_reflns 1936
_refine_ls_number_restraints 0
_refine_ls_restrained_S_all 1.153
_refine_ls_R_factor_all 0.0536
_refine_ls_R_factor_gt 0.0460
_refine_ls_shift/su_max 0.002
_refine_ls_shift/su_mean 0.000
_refine_ls_structure_factor_coef Fsqd
_refine_ls_weighting_details 'calc w=1/[\s^2^(Fo^2^)+(0.0817P)^2^+0.5406P] where P=(Fo^2^+2Fc^2^)/3'
_refine_ls_weighting_scheme calc
_refine_ls_wR_factor_gt 0.1247
_refine_ls_wR_factor_ref 0.1388
_reflns_number_gt 1729
_reflns_number_total 1936
_reflns_threshold_expression >2sigma(I)
_cod_data_source_file ic061059vsup1.cif
_cod_data_source_block III
_cod_depositor_comments
;
The following automatic conversions were performed:

'_symmetry_cell_setting' value 'Triclinic' changed to 'triclinic'
according to /home/saulius/struct/CIF-dictionaries/cif_core.dic
dictionary named 'cif_core.dic' version 2.4.2 from 2011-04-26.

Automatic conversion script
Id: cif_fix_values 1891 2012-01-12 08:04:46Z andrius 
;
_cod_original_sg_symbol_H-M 'P-1   '
_cod_database_code 4332904

loop_
_symmetry_equiv_pos_as_xyz
'x, y, z'
'-x, -y, -z'

loop_
_atom_site_label
_atom_site_type_symbol
_atom_site_fract_x
_atom_site_fract_y
_atom_site_fract_z
_atom_site_U_iso_or_equiv
_atom_site_adp_type
_atom_site_occupancy
_atom_site_symmetry_multiplicity
_atom_site_calc_flag
_atom_site_refinement_flags
Fe1 Fe 0.98241(10) 0.25751(6) 0.52330(6) 0.0130(2) Uani 1 1 d .
S2 S 1.17373(19) 0.50114(12) 0.68849(11) 0.0141(3) Uani 1 1 d .
S3 S 0.82343(18) 0.03156(11) 0.32245(11) 0.0132(3) Uani 1 1 d .
O1 O 0.9868(6) 0.1081(3) 0.3930(3) 0.0188(7) Uani 1 1 d .
O2 O 0.6760(6) 0.1884(4) 0.6284(3) 0.0216(7) Uani 1 1 d .
H2 H 0.6099 0.1355 0.5845 0.032 Uiso 1 1 calc R
O3 O 0.9911(6) 0.4011(3) 0.6563(3) 0.0210(7) Uani 1 1 d .
O4 O 1.2883(5) 0.3244(3) 0.4182(3) 0.0200(7) Uani 1 1 d .
H4 H 1.3872 0.2562 0.4133 0.030 Uiso 1 1 calc R
O5 O 0.7822(6) 0.3933(3) 0.4273(3) 0.0220(8) Uani 1 1 d .
O6 O 1.3986(6) 0.4219(4) 0.6984(4) 0.0278(8) Uani 1 1 d .
O7 O 1.1746(6) 0.1236(3) 0.6284(3) 0.0235(8) Uani 1 1 d .
O8 O 0.5799(6) 0.0898(4) 0.3494(4) 0.0277(8) Uani 1 1 d .
N1 N 0.6089(7) 0.1879(5) 1.0243(4) 0.0228(9) Uani 1 1 d .
O9 O 0.9080(6) 0.0391(4) 0.1851(3) 0.0262(8) Uani 1 1 d .
O10 O 1.0813(6) 0.5758(4) 0.8033(3) 0.0309(9) Uani 1 1 d .
C1 C 0.5474(10) 0.0602(5) 0.9530(5) 0.0289(12) Uani 1 1 d .
H3A H 0.6878 0.0241 0.8987 0.035 Uiso 1 1 calc R
H3B H 0.4289 0.0913 0.8969 0.035 Uiso 1 1 calc R
C3 C 0.7672(10) 0.2867(6) 0.9359(5) 0.0334(13) Uani 1 1 d .
H5A H 0.6826 0.3282 0.8676 0.050 Uiso 1 1 calc R
H5B H 0.9052 0.2317 0.8987 0.050 Uiso 1 1 calc R
H5C H 0.8151 0.3634 0.9847 0.050 Uiso 1 1 calc R
C2 C 0.3965(10) 0.2731(6) 1.0847(6) 0.0368(13) Uani 1 1 d .
H4A H 0.4467 0.3490 1.1336 0.055 Uiso 1 1 calc R
H4B H 0.2961 0.2094 1.1416 0.055 Uiso 1 1 calc R
H4C H 0.3099 0.3158 1.0176 0.055 Uiso 1 1 calc R
H5 H 0.684(11) 0.163(7) 1.092(6) 0.043(18) Uiso 1 1 d .

loop_
_atom_site_aniso_label
_atom_site_aniso_U_11
_atom_site_aniso_U_22
_atom_site_aniso_U_33
_atom_site_aniso_U_23
_atom_site_aniso_U_13
_atom_site_aniso_U_12
Fe1 0.0100(4) 0.0112(4) 0.0186(4) 0.0002(3) -0.0034(2) -0.0033(2)
S2 0.0129(6) 0.0139(6) 0.0163(6) -0.0009(4) -0.0045(4) -0.0014(4)
S3 0.0095(5) 0.0137(6) 0.0173(6) -0.0008(4) -0.0045(4) -0.0009(4)
O1 0.0189(17) 0.0165(16) 0.0237(18) -0.0039(13) -0.0096(13) -0.0056(13)
O2 0.0147(16) 0.0210(18) 0.0295(19) -0.0006(14) -0.0021(14) -0.0079(13)
O3 0.0194(17) 0.0177(17) 0.0266(19) -0.0056(14) -0.0012(14) -0.0082(13)
O4 0.0132(16) 0.0152(16) 0.0312(19) -0.0009(14) -0.0011(14) -0.0001(13)
O5 0.0146(16) 0.0178(16) 0.033(2) 0.0098(14) -0.0048(14) -0.0029(13)
O6 0.0231(19) 0.0250(19) 0.037(2) -0.0027(16) -0.0138(16) 0.0086(15)
O7 0.0226(18) 0.0151(16) 0.036(2) 0.0048(14) -0.0180(15) -0.0043(13)
O8 0.0134(17) 0.0263(19) 0.045(2) -0.0086(16) -0.0085(16) 0.0060(14)
N1 0.021(2) 0.029(2) 0.020(2) 0.0014(17) -0.0084(17) -0.0034(17)
O9 0.0255(19) 0.037(2) 0.0180(18) -0.0046(15) -0.0061(14) -0.0054(16)
O10 0.030(2) 0.039(2) 0.0246(19) -0.0140(16) -0.0031(16) 0.0012(17)
C1 0.031(3) 0.028(3) 0.030(3) -0.004(2) -0.006(2) -0.006(2)
C3 0.034(3) 0.038(3) 0.028(3) 0.005(2) -0.002(2) -0.014(3)
C2 0.030(3) 0.037(3) 0.042(3) -0.006(3) 0.002(3) -0.001(2)

loop_
_atom_type_symbol
_atom_type_description
_atom_type_scat_dispersion_real
_atom_type_scat_dispersion_imag
_atom_type_scat_source
C C 0.0033 0.0016 'International Tables Vol C Tables 4.2.6.8 and 6.1.1.4'
H H 0.0000 0.0000 'International Tables Vol C Tables 4.2.6.8 and 6.1.1.4'
N N 0.0061 0.0033 'International Tables Vol C Tables 4.2.6.8 and 6.1.1.4'
O O 0.0106 0.0060 'International Tables Vol C Tables 4.2.6.8 and 6.1.1.4'
S S 0.1246 0.1234 'International Tables Vol C Tables 4.2.6.8 and 6.1.1.4'
Fe Fe 0.3463 0.8444 'International Tables Vol C Tables 4.2.6.8 and 6.1.1.4'

loop_
_geom_angle_atom_site_label_1
_geom_angle_atom_site_label_2
_geom_angle_atom_site_label_3
_geom_angle
_geom_angle_site_symmetry_1
_geom_angle_site_symmetry_3
O5 Fe1 O3 90.73(14) . .
O5 Fe1 O1 91.93(14) . .
O3 Fe1 O1 177.23(13) . .
O5 Fe1 O7 177.10(15) . .
O3 Fe1 O7 87.09(14) . .
O1 Fe1 O7 90.27(14) . .
O5 Fe1 O4 93.27(13) . .
O3 Fe1 O4 93.15(13) . .
O1 Fe1 O4 85.95(13) . .
O7 Fe1 O4 88.77(14) . .
O5 Fe1 O2 87.01(13) . .
O3 Fe1 O2 87.28(13) . .
O1 Fe1 O2 93.61(14) . .
O7 Fe1 O2 90.96(14) . .
O4 Fe1 O2 179.48(13) . .
O10 S2 O6 113.7(2) . .
O10 S2 O3 109.2(2) . .
O6 S2 O3 110.8(2) . .
O10 S2 O5 111.0(2) . 2_766
O6 S2 O5 106.0(2) . 2_766
O3 S2 O5 105.74(19) . 2_766
O9 S3 O8 111.8(2) . .
O9 S3 O1 109.4(2) . .
O8 S3 O1 111.6(2) . .
O9 S3 O7 109.3(2) . 2_756
O8 S3 O7 107.2(2) . 2_756
O1 S3 O7 107.33(19) . 2_756
S3 O1 Fe1 140.7(2) . .
Fe1 O2 H2 109.5 . .
S2 O3 Fe1 134.8(2) . .
Fe1 O4 H4 109.5 . .
S2 O5 Fe1 135.1(2) 2_766 .
S3 O7 Fe1 138.3(2) 2_756 .
C2 N1 C3 109.8(4) . .
C2 N1 C1 113.3(4) . .
C3 N1 C1 110.5(4) . .
C2 N1 H5 102(4) . .
C3 N1 H5 107(4) . .
C1 N1 H5 114(4) . .
N1 C1 C1 110.8(5) . 2_657
N1 C1 H3A 109.5 . .
C1 C1 H3A 109.5 2_657 .
N1 C1 H3B 109.5 . .
C1 C1 H3B 109.5 2_657 .
H3A C1 H3B 108.1 . .
N1 C3 H5A 109.5 . .
N1 C3 H5B 109.5 . .
H5A C3 H5B 109.5 . .
N1 C3 H5C 109.5 . .
H5A C3 H5C 109.5 . .
H5B C3 H5C 109.5 . .
N1 C2 H4A 109.5 . .
N1 C2 H4B 109.5 . .
H4A C2 H4B 109.5 . .
N1 C2 H4C 109.5 . .
H4A C2 H4C 109.5 . .
H4B C2 H4C 109.5 . .

loop_
_geom_bond_atom_site_label_1
_geom_bond_atom_site_label_2
_geom_bond_distance
_geom_bond_site_symmetry_2
Fe1 O5 1.967(3) .
Fe1 O3 1.967(3) .
Fe1 O1 1.976(3) .
Fe1 O7 1.983(3) .
Fe1 O4 2.029(3) .
Fe1 O2 2.038(3) .
S2 O10 1.434(4) .
S2 O6 1.452(3) .
S2 O3 1.501(3) .
S2 O5 1.504(3) 2_766
S3 O9 1.442(3) .
S3 O8 1.457(3) .
S3 O1 1.481(3) .
S3 O7 1.487(3) 2_756
O2 H2 0.8200 .
O4 H4 0.8200 .
O5 S2 1.504(3) 2_766
O7 S3 1.487(3) 2_756
N1 C2 1.491(7) .
N1 C3 1.498(6) .
N1 C1 1.500(6) .
N1 H5 0.88(6) .
C1 C1 1.505(10) 2_657
C1 H3A 0.9700 .
C1 H3B 0.9700 .
C3 H5A 0.9600 .
C3 H5B 0.9600 .
C3 H5C 0.9600 .
C2 H4A 0.9600 .
C2 H4B 0.9600 .
C2 H4C 0.9600 .
